data_4033257
loop_
_publ_author_name
'Bao, Ming'
'Lu, Wei'
'Cai, Yanping'
'Qiu, Lihua'
'Xu, Xinfang'

_publ_section_title
;
 Gold(I)-Catalyzed Cyclization/Carbonylation Cascade Reaction of
 1,6-Diynes: An Access to \b,\g-Unsaturated Ketones.
;
_journal_issue 24
_journal_name_full 'The Journal of organic chemistry'
_journal_page_first 13386
_journal_page_last 13395
_journal_paper_doi 10.1021/acs.joc.7b02461
_journal_volume 82
_journal_year 2017
_chemical_formula_moiety 'C18 H19 Br N O2 S'
_chemical_formula_sum 'C18 H19 Br N O2 S'
_chemical_formula_weight 393.31
_chemical_name_systematic
;
 ? 
;
_space_group_crystal_system monoclinic
_space_group_IT_number 14
_space_group_name_Hall '-P 2ybc'
_space_group_name_H-M_alt 'P 1 21/c 1'
_symmetry_space_group_name_Hall '-P 2ybc'
_symmetry_space_group_name_H-M 'P 1 21/c 1'
_atom_sites_solution_hydrogens geom
_atom_sites_solution_primary direct
_atom_sites_solution_secondary difmap
_audit_creation_date 2017-07-06
_audit_creation_method
;
Olex2 1.2-alpha
(compiled 2017.06.29 svn.r3433 for OlexSys, GUI svn.r5356)
;
_cell_angle_alpha 90.00
_cell_angle_beta 96.753(6)
_cell_angle_gamma 90.00
_cell_formula_units_Z 4
_cell_length_a 7.2655(4)
_cell_length_b 8.5522(4)
_cell_length_c 27.6699(19)
_cell_measurement_reflns_used 2955
_cell_measurement_temperature 273.15
_cell_measurement_theta_max 26.2030
_cell_measurement_theta_min 3.8320
_cell_volume 1707.37(17)
_computing_molecular_graphics 'Olex2 (Dolomanov et al., 2009)'
_computing_publication_material 'Olex2 (Dolomanov et al., 2009)'
_computing_structure_refinement 'XL (Sheldrick, 2008)'
_computing_structure_solution 'SHELXS-97 (Sheldrick, 1990)'
_diffrn_ambient_temperature 273.15
_diffrn_measured_fraction_theta_full 0.999
_diffrn_measured_fraction_theta_max 0.999
_diffrn_measurement_device_type 'Bruker P4'
_diffrn_measurement_method '\w scans'
_diffrn_radiation_monochromator graphite
_diffrn_radiation_type MoK\a
_diffrn_radiation_wavelength 0.71073
_diffrn_reflns_av_R_equivalents 0.0604
_diffrn_reflns_av_unetI/netI 0.0689
_diffrn_reflns_limit_h_max 6
_diffrn_reflns_limit_h_min -9
_diffrn_reflns_limit_k_max 10
_diffrn_reflns_limit_k_min -10
_diffrn_reflns_limit_l_max 34
_diffrn_reflns_limit_l_min -28
_diffrn_reflns_number 10659
_diffrn_reflns_theta_full 26.37
_diffrn_reflns_theta_max 26.37
_diffrn_reflns_theta_min 2.82
_diffrn_source 'fine-focus sealed tube'
_exptl_absorpt_coefficient_mu 2.539
_exptl_absorpt_correction_T_max 1.00000
_exptl_absorpt_correction_T_min 0.68272
_exptl_absorpt_correction_type multi-scan
_exptl_absorpt_process_details
;
CrysAlisPro, Agilent Technologies,
Version 1.171.36.32 (release 02-08-2013 CrysAlis171 .NET)
(compiled Aug  2 2013,16:46:58)
Empirical absorption correction using spherical harmonics,
 implemented in SCALE3 ABSPACK scaling algorithm.
;
_exptl_crystal_colour 'clear light colourless'
_exptl_crystal_colour_lustre clear
_exptl_crystal_colour_modifier light
_exptl_crystal_colour_primary colourless
_exptl_crystal_density_diffrn 1.530
_exptl_crystal_density_method 'not measured'
_exptl_crystal_description block
_exptl_crystal_F_000 804
_exptl_crystal_size_max 0.3
_exptl_crystal_size_mid 0.2
_exptl_crystal_size_min 0.2
_refine_diff_density_max 1.171
_refine_diff_density_min -0.816
_refine_diff_density_rms 0.164
_refine_ls_extinction_method none
_refine_ls_goodness_of_fit_ref 1.135
_refine_ls_hydrogen_treatment constr
_refine_ls_matrix_type full
_refine_ls_number_parameters 209
_refine_ls_number_reflns 3476
_refine_ls_number_restraints 0
_refine_ls_restrained_S_all 1.135
_refine_ls_R_factor_all 0.1126
_refine_ls_R_factor_gt 0.0928
_refine_ls_shift/su_max 0.000
_refine_ls_shift/su_mean 0.000
_refine_ls_structure_factor_coef Fsqd
_refine_ls_weighting_details 'calc w=1/[\s^2^(Fo^2^)+(0.0491P)^2^+31.7585P] where P=(Fo^2^+2Fc^2^)/3'
_refine_ls_weighting_scheme calc
_refine_ls_wR_factor_gt 0.2483
_refine_ls_wR_factor_ref 0.2578
_reflns_number_gt 2752
_reflns_number_total 3476
_reflns_threshold_expression >2sigma(I)
_cod_data_source_file jo7b02461_si_003.cif
_cod_data_source_block t
_cod_depositor_comments 'Adding full bibliography for 4033256--4033257.cif.'
_cod_database_code 4033257
_olex2_refinement_description
;
1. Fixed Uiso
 At 1.2 times of:
  All C(H) groups, All C(H,H) groups, All N(H) groups
 At 1.5 times of:
  All C(H,H,H) groups
2.a Ternary CH refined with riding coordinates:
 N1(H1), C8(H8)
2.b Secondary CH2 refined with riding coordinates:
 C9(H9A,H9B), C10(H10A,H10B)
2.c Aromatic/amide H refined with riding coordinates:
 C2(H2), C3(H3), C4(H4), C5(H5), C6(H6), C11(H11), C13(H13), C14(H14),
 C16(H16), C17(H17)
2.d Idealised Me refined as rotating group:
 C18(H18A,H18B,H18C)
;
_olex2_submission_special_instructions 'No special instructions were received'

loop_
_space_group_symop_id
_space_group_symop_operation_xyz
1 'x, y, z'
2 '-x, y+1/2, -z+1/2'
3 '-x, -y, -z'
4 'x, -y-1/2, z-1/2'

loop_
_atom_site_label
_atom_site_type_symbol
_atom_site_fract_x
_atom_site_fract_y
_atom_site_fract_z
_atom_site_U_iso_or_equiv
_atom_site_adp_type
_atom_site_occupancy
_atom_site_calc_flag
_atom_site_refinement_flags_posn
Br1 Br 0.35112(15) 0.15435(12) 0.22132(4) 0.0432(4) Uani 1 d .
S1 S 0.4568(4) 0.1917(3) 0.39061(11) 0.0410(7) Uani 1 d .
O1 O 0.2647(11) 0.1632(10) 0.3770(3) 0.054(2) Uani 1 d .
O2 O 0.5140(13) 0.3319(9) 0.4155(3) 0.057(2) Uani 1 d .
N1 N 0.5585(12) 0.1910(10) 0.3408(3) 0.041(2) Uani 1 d .
H1 H 0.4920 0.2625 0.3217 0.049 Uiso 1 calc R
C1 C 0.8196(14) 0.1814(11) 0.2100(4) 0.034(2) Uani 1 d .
C2 C 0.9071(14) 0.3166(13) 0.1958(4) 0.044(3) Uani 1 d .
H2 H 0.9145 0.4026 0.2165 0.053 Uiso 1 calc R
C3 C 0.9833(15) 0.3284(17) 0.1523(5) 0.056(3) Uani 1 d .
H3 H 1.0415 0.4200 0.1442 0.068 Uiso 1 calc R
C4 C 0.9708(16) 0.1992(16) 0.1206(5) 0.054(3) Uani 1 d .
H4 H 1.0230 0.2033 0.0915 0.065 Uiso 1 calc R
C5 C 0.8789(16) 0.0646(16) 0.1335(5) 0.052(3) Uani 1 d .
H5 H 0.8687 -0.0204 0.1124 0.062 Uiso 1 calc R
C6 C 0.8035(15) 0.0552(14) 0.1764(4) 0.045(3) Uani 1 d .
H6 H 0.7408 -0.0350 0.1836 0.054 Uiso 1 calc R
C7 C 0.7385(13) 0.1755(12) 0.2566(4) 0.035(2) Uani 1 d .
C8 C 0.5741(13) 0.0720(11) 0.2603(4) 0.033(2) Uani 1 d .
H8 H 0.6016 -0.0300 0.2466 0.040 Uiso 1 calc R
C9 C 0.5363(14) 0.0456(12) 0.3114(4) 0.036(2) Uani 1 d .
H9A H 0.4108 0.0067 0.3114 0.044 Uiso 1 calc R
H9B H 0.6205 -0.0334 0.3262 0.044 Uiso 1 calc R
C10 C 0.7469(15) 0.2498(13) 0.3433(4) 0.040(2) Uani 1 d .
H10A H 0.8268 0.1862 0.3659 0.048 Uiso 1 calc R
H10B H 0.7505 0.3559 0.3557 0.048 Uiso 1 calc R
C11 C 0.8190(15) 0.2488(12) 0.2956(4) 0.040(2) Uani 1 d .
H11 H 0.9281 0.3031 0.2928 0.048 Uiso 1 calc R
C12 C 0.5480(15) 0.0312(13) 0.4250(4) 0.039(2) Uani 1 d .
C13 C 0.4836(16) -0.1199(13) 0.4139(4) 0.044(3) Uani 1 d .
H13 H 0.3877 -0.1344 0.3889 0.053 Uiso 1 calc R
C14 C 0.5575(19) -0.2456(14) 0.4387(4) 0.052(3) Uani 1 d .
H14 H 0.5112 -0.3446 0.4304 0.063 Uiso 1 calc R
C15 C 0.7007(16) -0.2302(16) 0.4761(5) 0.050(3) Uani 1 d .
C16 C 0.7646(16) -0.0801(18) 0.4870(4) 0.056(3) Uani 1 d .
H16 H 0.8616 -0.0671 0.5117 0.067 Uiso 1 calc R
C17 C 0.6909(16) 0.0516(16) 0.4627(4) 0.050(3) Uani 1 d .
H17 H 0.7356 0.1508 0.4714 0.059 Uiso 1 calc R
C18 C 0.786(2) -0.3724(19) 0.5028(5) 0.073(4) Uani 1 d .
H18A H 0.6909 -0.4310 0.5160 0.110 Uiso 1 calc GR
H18B H 0.8771 -0.3393 0.5287 0.110 Uiso 1 calc GR
H18C H 0.8438 -0.4370 0.4806 0.110 Uiso 1 calc GR

loop_
_atom_site_aniso_label
_atom_site_aniso_U_11
_atom_site_aniso_U_22
_atom_site_aniso_U_33
_atom_site_aniso_U_23
_atom_site_aniso_U_13
_atom_site_aniso_U_12
Br1 0.0394(6) 0.0276(5) 0.0586(7) 0.0067(5) -0.0107(5) -0.0029(4)
S1 0.0481(15) 0.0267(12) 0.0486(16) -0.0025(11) 0.0081(12) 0.0071(11)
O1 0.042(4) 0.046(5) 0.077(6) 0.001(4) 0.015(4) 0.019(4)
O2 0.081(6) 0.030(4) 0.063(5) -0.013(4) 0.017(5) 0.008(4)
N1 0.039(5) 0.028(4) 0.057(6) 0.003(4) 0.006(4) 0.004(4)
C1 0.037(5) 0.025(5) 0.040(6) -0.001(4) 0.006(4) -0.003(4)
C2 0.031(5) 0.040(6) 0.060(7) 0.006(5) -0.002(5) 0.002(5)
C3 0.033(6) 0.063(8) 0.073(9) 0.009(7) 0.007(6) -0.012(6)
C4 0.043(6) 0.069(9) 0.051(7) 0.009(7) 0.007(5) 0.004(6)
C5 0.045(6) 0.055(8) 0.056(8) -0.008(6) 0.007(6) 0.000(6)
C6 0.042(6) 0.038(6) 0.056(7) 0.004(5) 0.003(5) 0.001(5)
C7 0.031(5) 0.029(5) 0.045(6) 0.003(4) 0.000(4) 0.001(4)
C8 0.035(5) 0.019(4) 0.042(6) 0.005(4) -0.008(4) 0.007(4)
C9 0.036(5) 0.028(5) 0.045(6) 0.000(4) 0.004(4) 0.002(4)
C10 0.046(6) 0.032(5) 0.041(6) -0.005(5) -0.002(5) -0.010(5)
C11 0.038(5) 0.031(5) 0.050(7) -0.001(5) 0.001(5) -0.002(4)
C12 0.042(6) 0.038(6) 0.038(6) 0.003(5) 0.010(5) 0.001(5)
C13 0.055(7) 0.038(6) 0.038(6) 0.004(5) -0.002(5) 0.001(5)
C14 0.076(9) 0.038(6) 0.045(7) 0.002(5) 0.013(6) 0.012(6)
C15 0.044(6) 0.058(8) 0.051(7) 0.012(6) 0.015(5) 0.015(6)
C16 0.037(6) 0.096(11) 0.035(6) 0.007(7) 0.002(5) 0.004(7)
C17 0.048(6) 0.063(8) 0.040(6) -0.004(6) 0.013(5) -0.011(6)
C18 0.075(9) 0.086(11) 0.063(9) 0.023(8) 0.023(7) 0.032(9)

loop_
_atom_type_symbol
_atom_type_description
_atom_type_scat_dispersion_real
_atom_type_scat_dispersion_imag
_atom_type_scat_source
C C 0.0033 0.0016 'International Tables Vol C Tables 4.2.6.8 and 6.1.1.4'
H H 0.0000 0.0000 'International Tables Vol C Tables 4.2.6.8 and 6.1.1.4'
Br Br -0.2901 2.4595 'International Tables Vol C Tables 4.2.6.8 and 6.1.1.4'
N N 0.0061 0.0033 'International Tables Vol C Tables 4.2.6.8 and 6.1.1.4'
O O 0.0106 0.0060 'International Tables Vol C Tables 4.2.6.8 and 6.1.1.4'
S S 0.1246 0.1234 'International Tables Vol C Tables 4.2.6.8 and 6.1.1.4'

loop_
_geom_angle_atom_site_label_1
_geom_angle_atom_site_label_2
_geom_angle_atom_site_label_3
_geom_angle
O1 S1 N1 107.6(5)
O1 S1 C12 107.8(5)
O2 S1 O1 119.6(5)
O2 S1 N1 106.0(5)
O2 S1 C12 109.1(5)
N1 S1 C12 105.9(5)
C9 N1 S1 115.7(7)
C10 N1 S1 118.4(7)
C10 N1 C9 110.9(8)
C2 C1 C6 116.7(10)
C2 C1 C7 120.9(9)
C6 C1 C7 122.3(9)
C3 C2 C1 123.0(12)
C2 C3 C4 118.8(12)
C5 C4 C3 119.1(12)
C6 C5 C4 121.5(12)
C5 C6 C1 120.9(11)
C1 C7 C8 118.7(9)
C11 C7 C1 120.7(9)
C11 C7 C8 120.3(10)
C7 C8 Br1 111.3(6)
C9 C8 Br1 110.0(7)
C9 C8 C7 113.0(8)
N1 C9 C8 111.9(8)
N1 C10 C11 112.9(9)
C7 C11 C10 124.2(10)
C13 C12 S1 120.6(8)
C17 C12 S1 120.6(9)
C17 C12 C13 118.8(11)
C14 C13 C12 121.4(11)
C13 C14 C15 121.5(12)
C14 C15 C16 116.9(11)
C14 C15 C18 121.1(13)
C16 C15 C18 122.0(12)
C17 C16 C15 123.2(11)
C16 C17 C12 118.2(12)

loop_
_geom_bond_atom_site_label_1
_geom_bond_atom_site_label_2
_geom_bond_distance
Br1 C8 1.968(9)
S1 O1 1.423(8)
S1 O2 1.420(8)
S1 N1 1.638(10)
S1 C12 1.755(11)
N1 C9 1.485(13)
N1 C10 1.452(13)
C1 C2 1.398(14)
C1 C6 1.420(15)
C1 C7 1.481(15)
C2 C3 1.388(17)
C3 C4 1.406(19)
C4 C5 1.398(18)
C5 C6 1.366(17)
C7 C8 1.499(14)
C7 C11 1.323(14)
C8 C9 1.490(15)
C10 C11 1.475(16)
C12 C13 1.396(15)
C12 C17 1.394(16)
C13 C14 1.351(15)
C14 C15 1.385(17)
C15 C16 1.386(19)
C15 C18 1.517(17)
C16 C17 1.386(18)
